data_9002438
loop_
_publ_author_name
'Kunz, M.'
'Arlt, T.'
'Stolz, J.'

_publ_section_title
;
 In situ powder diffraction study of titanite (CaTiOSiO4) at high pressure
 and high temperature
 Sample #004 at P = 1.21 GPa, T = 670 K
;
_journal_name_full 'American Mineralogist'
_journal_page_first 1465
_journal_page_last 1473
_journal_volume 85
_journal_year 2000
_chemical_formula_sum 'Ca O5 Si Ti'
_chemical_name_mineral Titanite
_space_group_IT_number 14
_symmetry_space_group_name_Hall '-P 2yab'
_symmetry_space_group_name_H-M 'P 1 21/a 1'
_cell_angle_alpha 90
_cell_angle_beta 113.705
_cell_angle_gamma 90
_cell_length_a 7.0442
_cell_length_b 8.7132
_cell_length_c 6.5476
_cell_formula_units_Z 4
_cell_volume 367.968
_database_code_amcsd 0002527
_diffrn_ambient_pressure 1.21e+06
_diffrn_ambient_temperature 670
_exptl_crystal_density_diffrn 3.539
_cod_original_formula_sum 'Ca Ti Si O5'
_cod_database_code 9002438

loop_
_space_group_symop_operation_xyz
x,y,z
1/2+x,1/2-y,z
1/2-x,1/2+y,-z
-x,-y,-z

loop_
_atom_site_label
_atom_site_fract_x
_atom_site_fract_y
_atom_site_fract_z
Ca 0.26400 0.91400 0.74300
Ti 0.51700 0.75100 0.24300
Si 0.73600 0.93200 0.75700
O1 0.78400 0.81400 0.23500
O2 0.90700 0.80700 0.93300
O3 0.36700 0.95000 0.13900
O4 0.92200 0.31900 0.45200
O5 0.37100 0.46100 0.67400

loop_
_cod_related_entry_id
_cod_related_entry_database
_cod_related_entry_code
1 AMCSD 0002527
